data_2201688
loop_
_publ_author_name
'Gainsford, Graeme J.'
'Al-Salim, Najeh'
'Kemmitt, Tim'

_publ_section_title
;A centrosymmetric triply alkoxo-bridged titanium-\m~2~-<i>O</i>-zirconium
 tetranuclear complex:
 [TiZr(\m~2~-<i>O</i>,\m~2~-<i>O</i>'-methyliminodiethanolate)(\m~2~-<i>O</i>-<i>n</i>-propanolate)~2~(<i>n</i>-propanolate)~2.7~(isopropanolate)~1.3~]~2~
;
_journal_issue 11
_journal_name_full 'Acta Crystallographica Section E'
_journal_page_first m636
_journal_page_last m638
_journal_paper_doi 10.1107/S1600536802018482
_journal_volume 58
_journal_year 2002
_chemical_formula_iupac '[Ti2 Zr2 (C3 H7 O)12 (C5 H11 N O2)2]'
_chemical_formula_moiety 'C46 H106 N2 O16 Ti2 Zr2'
_chemical_formula_sum 'C46 H106 N2 O16 Ti2 Zr2'
_chemical_formula_weight 1221.57
_chemical_name_systematic
;
[TiZr(\m~2~-O-,\m~2~-O'-methyliminodiethanolate)(\m~2~-O-n-propanolate)~2~
(n-propanolate)~2.7~(iso-propanolate)~1.3~]~2~
bis(methyliminodiethanolato)dodecapropanolatodititaniumdizirconium
;
_space_group_IT_number 2
_symmetry_cell_setting triclinic
_symmetry_space_group_name_Hall '-P 1'
_symmetry_space_group_name_H-M 'P -1'
_atom_sites_solution_hydrogens geom
_atom_sites_solution_primary direct
_atom_sites_solution_secondary difmap
_audit_creation_method SHELXL-97
_cell_angle_alpha 87.593(5)
_cell_angle_beta 78.464(4)
_cell_angle_gamma 81.396(4)
_cell_formula_units_Z 1
_cell_length_a 10.573(3)
_cell_length_b 11.360(4)
_cell_length_c 13.731(5)
_cell_measurement_reflns_used 5923
_cell_measurement_temperature 170(2)
_cell_measurement_theta_max 25.3
_cell_measurement_theta_min 2.8
_cell_volume 1597.6(9)
_computing_cell_refinement SMART
_computing_data_collection 'SMART (Siemens, 1996)'
_computing_data_reduction
;
SAINT (Siemens, 1996) and SADABS (Sheldrick, 1996)
;
_computing_molecular_graphics
;
ORTEP-3 in WinGX (Farrugia, 1997)
;
_computing_publication_material SHELXL97
_computing_structure_refinement 'SHELXL97 (Sheldrick, 1997)'
_computing_structure_solution 'SHELXS97 (Sheldrick, 1997)'
_diffrn_ambient_temperature 170(2)
_diffrn_detector_area_resol_mean 8.192
_diffrn_measured_fraction_theta_full 0.984
_diffrn_measured_fraction_theta_max 0.984
_diffrn_measurement_device_type 'Siemens SMART CCD area-detector'
_diffrn_measurement_method '\f and \w'
_diffrn_radiation_monochromator graphite
_diffrn_radiation_source 'fine-focus sealed tube'
_diffrn_radiation_type MoK\a
_diffrn_radiation_wavelength 0.71073
_diffrn_reflns_av_R_equivalents 0.066
_diffrn_reflns_av_sigmaI/netI 0.085
_diffrn_reflns_limit_h_max 13
_diffrn_reflns_limit_h_min -6
_diffrn_reflns_limit_k_max 14
_diffrn_reflns_limit_k_min -14
_diffrn_reflns_limit_l_max 17
_diffrn_reflns_limit_l_min -17
_diffrn_reflns_number 20444
_diffrn_reflns_theta_full 26.3
_diffrn_reflns_theta_max 26.3
_diffrn_reflns_theta_min 2.3
_diffrn_standards_decay_% 0
_diffrn_standards_interval_count 0
_diffrn_standards_interval_time 0
_diffrn_standards_number 0
_exptl_absorpt_coefficient_mu 0.61
_exptl_absorpt_correction_T_max 0.923
_exptl_absorpt_correction_T_min 0.688
_exptl_absorpt_correction_type multi-scan
_exptl_absorpt_process_details '(Blessing, 1995)'
_exptl_crystal_colour colourless
_exptl_crystal_density_diffrn 1.270
_exptl_crystal_density_method 'not measured'
_exptl_crystal_description rod
_exptl_crystal_F_000 648
_exptl_crystal_size_max 0.62
_exptl_crystal_size_mid 0.20
_exptl_crystal_size_min 0.13
_refine_diff_density_max 0.63
_refine_diff_density_min -0.81
_refine_ls_extinction_method none
_refine_ls_goodness_of_fit_ref 1.02
_refine_ls_hydrogen_treatment constr
_refine_ls_matrix_type full
_refine_ls_number_parameters 300
_refine_ls_number_reflns 6398
_refine_ls_number_restraints 7
_refine_ls_restrained_S_all 1.02
_refine_ls_R_factor_all 0.140
_refine_ls_R_factor_gt 0.068
_refine_ls_shift/su_max 0.000
_refine_ls_shift/su_mean <0.001
_refine_ls_structure_factor_coef Fsqd
_refine_ls_weighting_details 'calc w = 1/[\s^2^(Fo^2^)+(0.1187P)^2^+0.4988P] where P = (Fo^2^+2Fc^2^)/3'
_refine_ls_weighting_scheme calc
_refine_ls_wR_factor_gt 0.175
_refine_ls_wR_factor_ref 0.215
_reflns_number_gt 3540
_reflns_number_total 6398
_reflns_threshold_expression I>2\s(I)
_cod_data_source_file ww6042.cif
_cod_data_source_block I
_cod_depositor_comments
;
The following automatic conversions were performed:
'_symmetry_cell_setting' value 'Triclinic' changed to 'triclinic'
according to '/home/saulius/struct/CIF-dictionaries/cif_core.dic'
dictionary named 'cif_core.dic' version 2.4.1 from
2010-06-29.

'_geom_bond_publ_flag' value 'Y' changed to 'y' according to
'/home/saulius/struct/CIF-dictionaries/cif_core.dic' dictionary named
'cif_core.dic' version 2.4.1 from 2010-06-29 (13 times).

Automatic conversion script
Id: cif_fix_enum 1527 2010-12-29 10:47:43Z saulius 

The following automatic conversions were performed:

'_symmetry_cell_setting' value 'Triclinic' changed to 'triclinic'
according to /home/saulius/struct/CIF-dictionaries/cif_core.dic
dictionary named 'cif_core.dic' version 2.4.1 from
2010-06-29.

'_geom_bond_publ_flag' value 'Y' changed to 'y'
according to /home/saulius/struct/CIF-dictionaries/cif_core.dic
dictionary named 'cif_core.dic' version 2.4.1 from 2010-06-29 (13
times).

Automatic conversion script
Id: cif_fix_values 1715 2011-07-08 13:25:40Z adriana 
;
_cod_original_cell_volume 1597.7(9)
_cod_database_code 2201688
_cod_database_fobs_code 2201688

loop_
_symmetry_equiv_pos_as_xyz
'x, y, z'
'-x, -y, -z'

loop_
_atom_site_label
_atom_site_fract_x
_atom_site_fract_y
_atom_site_fract_z
_atom_site_U_iso_or_equiv
_atom_site_adp_type
_atom_site_calc_flag
_atom_site_refinement_flags
_atom_site_occupancy
_atom_site_disorder_assembly
_atom_site_disorder_group
_atom_site_type_symbol
Zr1 0.46367(5) 0.03509(5) 0.63346(5) 0.0495(2) Uani d . 1 . . Zr
Ti1 0.27192(10) 0.23902(10) 0.75993(9) 0.0550(3) Uani d . 1 C . Ti
O1 0.1240(5) 0.1931(5) 0.8395(4) 0.0911(17) Uani d . 1 . . O
O2 0.3241(5) 0.3241(5) 0.8519(4) 0.0906(17) Uani d D 1 . . O
O3 0.1993(5) 0.3640(4) 0.6901(4) 0.0866(16) Uani d . 1 . . O
O4 0.4638(4) 0.2212(4) 0.6644(3) 0.0575(11) Uani d . 1 . . O
O5 0.2696(4) 0.1212(4) 0.6397(3) 0.0572(11) Uani d . 1 . . O
O6 0.6312(4) -0.0241(4) 0.6679(3) 0.0648(12) Uani d . 1 . . O
O7 0.3805(4) 0.0720(4) 0.7912(3) 0.0637(12) Uani d . 1 . . O
O8 0.4689(4) -0.0979(3) 0.5199(3) 0.0564(11) Uani d . 1 . . O
N1 0.3742(5) -0.1363(5) 0.7136(4) 0.0629(14) Uani d . 1 . . N
C31 0.1853(14) 0.4899(11) 0.6779(14) 0.164(6) Uani d . 1 C . C
C32A 0.227(2) 0.5144(18) 0.5710(15) 0.164(5) Uiso d P 0.732(16) . . C
H32A 0.2254 0.6004 0.5599 0.197 Uiso calc PR 0.732(16) C . H
H32B 0.1683 0.4853 0.5340 0.197 Uiso calc PR 0.732(16) . . H
H32C 0.3163 0.4738 0.5481 0.197 Uiso calc PR 0.732(16) . . H
C33A 0.0382(17) 0.5483(16) 0.7072(15) 0.164(5) Uiso d P 0.90(2) . . C
C41 0.5700(7) 0.2641(6) 0.6937(6) 0.0683(19) Uani d . 1 C . C
H41A 0.6530 0.2218 0.6562 0.082 Uiso calc R 1 . . H
H41B 0.5671 0.2465 0.7653 0.082 Uiso calc R 1 . . H
C42 0.5666(8) 0.3979(7) 0.6753(7) 0.086(2) Uani d . 1 . . C
H42A 0.4841 0.4404 0.7133 0.103 Uiso calc R 1 C . H
H42B 0.5691 0.4158 0.6038 0.103 Uiso calc R 1 . . H
C43 0.6829(9) 0.4428(8) 0.7068(9) 0.118(4) Uani d . 1 C . C
H43A 0.6778 0.5288 0.6946 0.142 Uiso calc R 1 . . H
H43B 0.7647 0.4021 0.6682 0.142 Uiso calc R 1 . . H
H43C 0.6800 0.4259 0.7778 0.142 Uiso calc R 1 . . H
C51 0.1961(6) 0.1466(6) 0.5630(5) 0.0612(17) Uani d . 1 C . C
H51A 0.2265 0.0858 0.5107 0.073 Uiso calc R 1 . . H
H51B 0.2111 0.2251 0.5325 0.073 Uiso calc R 1 . . H
C52 0.0508(6) 0.1479(8) 0.6032(6) 0.078(2) Uani d . 1 . . C
H52A 0.0363 0.0692 0.6335 0.093 Uiso calc R 1 C . H
H52B 0.0211 0.2081 0.6560 0.093 Uiso calc R 1 . . H
C53 -0.0296(7) 0.1754(9) 0.5242(7) 0.099(3) Uani d . 1 C . C
H53A -0.1220 0.1761 0.5539 0.118 Uiso calc R 1 . . H
H53B -0.0028 0.1144 0.4727 0.118 Uiso calc R 1 . . H
H53C -0.0163 0.2536 0.4943 0.118 Uiso calc R 1 . . H
C61 0.7322(9) -0.0376(10) 0.7224(9) 0.116(4) Uani d D 1 C . C
C71 0.3365(8) -0.0151(7) 0.8603(6) 0.083(2) Uani d . 1 B . C
H71A 0.2399 -0.0046 0.8744 0.100 Uiso calc R 1 A 1 H
H71B 0.3657 -0.0059 0.9234 0.100 Uiso calc R 1 A 1 H
C1A 0.2359(9) -0.1338(9) 0.7075(10) 0.083(4) Uani d P 0.731(7) B 1 C
H1A1 0.2052 -0.2065 0.7380 0.099 Uiso calc PR 0.731(7) B 1 H
H1A2 0.2273 -0.1289 0.6377 0.099 Uiso calc PR 0.731(7) B 1 H
H1A3 0.1835 -0.0642 0.7429 0.099 Uiso calc PR 0.731(7) B 1 H
C11A 0.026(2) 0.270(2) 0.915(2) 0.100 Uiso d P 0.45(2) C 1 C
C12* -0.0679(14) 0.1974(13) 0.9577(11) 0.100 Uiso d P 0.698(16) C 1 C
C13A -0.164(2) 0.2358(19) 0.8983(15) 0.100 Uiso d P 0.479(15) C 1 C
C14A -0.1032(19) 0.1356(19) 0.8949(15) 0.100 Uiso d P 0.489(16) C 1 C
C21A 0.341(4) 0.364(3) 0.950(2) 0.210(7) Uiso d PD 0.57(2) C 1 C
C22A 0.435(4) 0.278(3) 0.985(3) 0.210(7) Uiso d PD 0.57(2) C 1 C
C23A 0.251(4) 0.464(4) 0.987(3) 0.210(7) Uiso d PD 0.57(2) C 1 C
C62A 0.7809(17) -0.1565(15) 0.7414(13) 0.127(4) Uiso d PD 0.659(11) C 1 C
H62A 0.8186 -0.1968 0.6774 0.153 Uiso calc PR 0.659(11) C 1 H
H62B 0.7081 -0.1977 0.7757 0.153 Uiso calc PR 0.659(11) C 1 H
C63A 0.8902(17) -0.1673(18) 0.8082(14) 0.127(4) Uiso d PD 0.659(11) C 1 C
H63A 0.9517 -0.1114 0.7833 0.153 Uiso calc PR 0.659(11) C 1 H
H63B 0.9371 -0.2487 0.8050 0.153 Uiso calc PR 0.659(11) C 1 H
H63C 0.8486 -0.1484 0.8773 0.153 Uiso calc PR 0.659(11) C 1 H
C72A 0.3901(10) -0.1390(9) 0.8192(7) 0.0680(14) Uiso d P 0.731(7) B 1 C
H72A 0.4834 -0.1593 0.8230 0.082 Uiso calc PR 0.731(7) B 1 H
H72B 0.3414 -0.1992 0.8577 0.082 Uiso calc PR 0.731(7) B 1 H
C81A 0.4598(11) -0.2247(9) 0.5479(8) 0.0680(14) Uiso d P 0.731(7) B 1 C
C82A 0.4578(10) -0.2410(9) 0.6569(8) 0.0680(14) Uiso d P 0.731(7) B 1 C
H82A 0.5478 -0.2480 0.6692 0.082 Uiso calc PR 0.731(7) B 1 H
H82B 0.4225 -0.3153 0.6807 0.082 Uiso calc PR 0.731(7) B 1 H
C1B 0.478(3) -0.238(2) 0.724(2) 0.0680(14) Uiso d P 0.269(7) B 2 C
H1B1 0.5260 -0.2191 0.7745 0.082 Uiso calc PR 0.269(7) B 2 H
H1B2 0.5390 -0.2519 0.6603 0.082 Uiso calc PR 0.269(7) B 2 H
H1B3 0.4385 -0.3099 0.7448 0.082 Uiso calc PR 0.269(7) B 2 H
C11B -0.0051(19) 0.2454(17) 0.8671(17) 0.100 Uiso d P 0.55(2) C 2 C
C13B -0.005(3) 0.199(3) 1.023(2) 0.100 Uiso d P 0.334(14) D 2 C
C21B 0.345(5) 0.281(4) 0.956(3) 0.210(7) Uiso d PD 0.43(2) C 2 C
C22B 0.379(5) 0.379(4) 1.023(4) 0.210(7) Uiso d PD 0.43(2) C 2 C
C23B 0.341(5) 0.498(4) 0.961(4) 0.210(7) Uiso d PD 0.43(2) C 2 C
C34B 0.024(4) 0.512(3) 0.632(3) 0.164(5) Uiso d P 0.370(19) C 2 C
H34A 0.1033 0.5170 0.5814 0.197 Uiso calc PR 0.370(19) C 2 H
H34B -0.0503 0.5607 0.6108 0.197 Uiso calc PR 0.370(19) C 2 H
H34C 0.0089 0.4294 0.6410 0.197 Uiso calc PR 0.370(19) C 2 H
C62B 0.722(3) -0.024(3) 0.821(2) 0.127(4) Uiso d PD 0.341(11) C 2 C
H62C 0.6537 -0.0682 0.8595 0.153 Uiso calc PR 0.341(11) C 2 H
H62D 0.7014 0.0606 0.8393 0.153 Uiso calc PR 0.341(11) C 2 H
C63B 0.870(3) -0.083(3) 0.839(3) 0.127(4) Uiso d PD 0.341(11) C 2 C
H63D 0.8617 -0.1473 0.8886 0.153 Uiso calc PR 0.341(11) C 2 H
H63E 0.9111 -0.0211 0.8629 0.153 Uiso calc PR 0.341(11) C 2 H
H63F 0.9230 -0.1145 0.7763 0.153 Uiso calc PR 0.341(11) C 2 H
C72B 0.280(3) -0.096(2) 0.808(2) 0.0680(14) Uiso d P 0.269(7) B 2 C
H72C 0.1971 -0.0560 0.7914 0.082 Uiso calc PR 0.269(7) B 2 H
H72D 0.2611 -0.1665 0.8505 0.082 Uiso calc PR 0.269(7) B 2 H
C81B 0.389(3) -0.197(2) 0.537(2) 0.0680(14) Uiso d P 0.269(7) B 2 C
H81C 0.3364 -0.1962 0.4854 0.082 Uiso calc PR 0.269(7) B 2 H
H81D 0.4472 -0.2746 0.5348 0.082 Uiso calc PR 0.269(7) B 2 H
C82B 0.303(3) -0.182(3) 0.636(2) 0.0680(14) Uiso d P 0.269(7) B 2 C
H82C 0.2745 -0.2588 0.6595 0.082 Uiso calc PR 0.269(7) B 2 H
H82D 0.2251 -0.1241 0.6306 0.082 Uiso calc PR 0.269(7) B 2 H

loop_
_atom_site_aniso_label
_atom_site_aniso_U_11
_atom_site_aniso_U_22
_atom_site_aniso_U_33
_atom_site_aniso_U_12
_atom_site_aniso_U_13
_atom_site_aniso_U_23
Zr1 0.0394(3) 0.0442(4) 0.0635(4) -0.0038(2) -0.0074(3) -0.0038(3)
Ti1 0.0430(6) 0.0533(7) 0.0659(8) -0.0001(5) -0.0065(5) -0.0150(6)
O1 0.054(3) 0.101(4) 0.104(4) 0.004(3) 0.009(3) -0.014(3)
O2 0.079(4) 0.096(4) 0.094(4) -0.001(3) -0.012(3) -0.039(3)
O3 0.080(4) 0.060(3) 0.114(4) 0.008(3) -0.014(3) -0.009(3)
O4 0.048(2) 0.053(2) 0.074(3) -0.0115(19) -0.011(2) -0.015(2)
O5 0.042(2) 0.058(3) 0.072(3) -0.0067(19) -0.010(2) -0.005(2)
O6 0.049(2) 0.069(3) 0.076(3) -0.001(2) -0.016(2) 0.000(2)
O7 0.053(3) 0.066(3) 0.068(3) 0.000(2) -0.007(2) -0.003(2)
O8 0.059(3) 0.040(2) 0.070(3) -0.0153(19) -0.007(2) 0.000(2)
N1 0.057(3) 0.050(3) 0.078(4) -0.007(3) -0.007(3) 0.003(3)
C31 0.144(12) 0.096(9) 0.245(18) -0.007(8) -0.027(11) -0.004(10)
C41 0.059(4) 0.066(4) 0.084(5) -0.016(3) -0.015(4) -0.016(4)
C42 0.073(5) 0.069(5) 0.121(7) -0.019(4) -0.018(5) -0.025(5)
C43 0.083(6) 0.094(7) 0.189(11) -0.035(5) -0.031(7) -0.043(7)
C51 0.048(4) 0.060(4) 0.077(5) -0.002(3) -0.019(3) -0.003(3)
C52 0.048(4) 0.096(6) 0.086(6) -0.004(4) -0.012(4) -0.004(4)
C53 0.051(4) 0.125(8) 0.119(7) 0.003(5) -0.027(5) -0.005(6)
C61 0.085(6) 0.145(9) 0.136(9) -0.035(6) -0.059(6) 0.047(7)
C71 0.089(6) 0.089(6) 0.064(5) -0.008(5) -0.003(4) 0.008(4)
C1A 0.061(6) 0.063(6) 0.124(10) -0.025(5) -0.011(6) 0.023(6)

loop_
_atom_type_symbol
_atom_type_description
_atom_type_scat_dispersion_real
_atom_type_scat_dispersion_imag
_atom_type_scat_source
C C 0.0033 0.0016 'International Tables Vol C Tables 4.2.6.8 and 6.1.1.4'
H H 0.0000 0.0000 'International Tables Vol C Tables 4.2.6.8 and 6.1.1.4'
N N 0.0061 0.0033 'International Tables Vol C Tables 4.2.6.8 and 6.1.1.4'
O O 0.0106 0.0060 'International Tables Vol C Tables 4.2.6.8 and 6.1.1.4'
Ti Ti 0.2776 0.4457 'International Tables Vol C Tables 4.2.6.8 and 6.1.1.4'
Zr Zr -2.9673 0.5597 'International Tables Vol C Tables 4.2.6.8 and 6.1.1.4'

loop_
_geom_angle_atom_site_label_1
_geom_angle_atom_site_label_2
_geom_angle_atom_site_label_3
_geom_angle_site_symmetry_1
_geom_angle_site_symmetry_3
_geom_angle
O6 Zr1 O5 . . 162.60(18)
O6 Zr1 O4 . . 96.50(18)
O5 Zr1 O4 . . 73.58(15)
O6 Zr1 O7 . . 89.80(18)
O5 Zr1 O7 . . 73.46(16)
O4 Zr1 O7 . . 69.80(17)
O6 Zr1 O8 . . 97.57(18)
O5 Zr1 O8 . . 98.39(16)
O4 Zr1 O8 . . 146.61(17)
O7 Zr1 O8 . . 140.14(16)
O6 Zr1 O8 . 2_656 99.39(18)
O5 Zr1 O8 . 2_656 93.29(16)
O4 Zr1 O8 . 2_656 81.30(16)
O7 Zr1 O8 . 2_656 150.52(17)
O8 Zr1 O8 . 2_656 66.62(17)
O6 Zr1 N1 . . 90.47(19)
O5 Zr1 N1 . . 88.20(18)
O4 Zr1 N1 . . 138.97(18)
O7 Zr1 N1 . . 69.84(19)
O8 Zr1 N1 . . 70.98(18)
O8 Zr1 N1 2_656 . 137.33(17)
O2 Ti1 O3 . . 98.9(3)
O2 Ti1 O1 . . 98.7(3)
O3 Ti1 O1 . . 100.9(3)
O2 Ti1 O7 . . 95.8(2)
O3 Ti1 O7 . . 160.6(2)
O1 Ti1 O7 . . 89.5(2)
O2 Ti1 O4 . . 92.2(2)
O3 Ti1 O4 . . 95.6(2)
O1 Ti1 O4 . . 158.5(2)
O7 Ti1 O4 . . 71.01(17)
O2 Ti1 O5 . . 163.6(2)
O3 Ti1 O5 . . 89.1(2)
O1 Ti1 O5 . . 93.8(2)
O7 Ti1 O5 . . 73.69(17)
O4 Ti1 O5 . . 72.66(15)
C11B O1 Ti1 . . 134.7(9)
C11A O1 Ti1 . . 126.0(10)
C21A O2 Ti1 . . 160.1(16)
C21B O2 Ti1 . . 126.8(18)
C31 O3 Ti1 . . 143.3(8)
C41 O4 Ti1 . . 121.3(4)
C41 O4 Zr1 . . 123.3(4)
Ti1 O4 Zr1 . . 93.51(16)
C51 O5 Zr1 . . 130.4(4)
C51 O5 Ti1 . . 126.1(4)
Zr1 O5 Ti1 . . 94.85(16)
C61 O6 Zr1 . . 158.4(6)
C71 O7 Ti1 . . 126.7(4)
C71 O7 Zr1 . . 123.5(4)
Ti1 O7 Zr1 . . 93.61(18)
C81A O8 Zr1 . . 121.0(5)
C81B O8 Zr1 . . 123.1(11)
C81A O8 Zr1 . 2_656 124.0(5)
C81B O8 Zr1 . 2_656 119.6(11)
Zr1 O8 Zr1 . 2_656 113.38(17)
C1A N1 C72A . . 110.9(7)
C1B N1 C72B . . 116.0(16)
C1A N1 C82A . . 110.5(7)
C72A N1 C82A . . 111.2(6)
C72B N1 C82A . . 145.7(12)
C72A N1 C82B . . 146.6(12)
C1B N1 C82B . . 103.5(16)
C72B N1 C82B . . 111.7(15)
C1A N1 Zr1 . . 112.4(5)
C72A N1 Zr1 . . 107.6(5)
C1B N1 Zr1 . . 112.1(11)
C72B N1 Zr1 . . 108.6(11)
C82A N1 Zr1 . . 104.0(5)
C82B N1 Zr1 . . 104.3(11)
O3 C31 C32A . . 106.8(14)
O3 C31 C33A . . 111.5(12)
C32A C31 C33A . . 106.6(15)
C31 C32A H32A . . 109.5
C31 C32A H32B . . 109.5
H32A C32A H32B . . 109.5
C31 C32A H32C . . 109.5
H32A C32A H32C . . 109.5
H32B C32A H32C . . 109.5
C34B C33A C31 . . 87(3)
O4 C41 C42 . . 112.0(6)
O4 C41 H41A . . 109.2
C42 C41 H41A . . 109.2
O4 C41 H41B . . 109.2
C42 C41 H41B . . 109.2
H41A C41 H41B . . 107.9
C41 C42 C43 . . 111.3(7)
C41 C42 H42A . . 109.4
C43 C42 H42A . . 109.4
C41 C42 H42B . . 109.4
C43 C42 H42B . . 109.4
H42A C42 H42B . . 108.0
C42 C43 H43A . . 109.5
C42 C43 H43B . . 109.5
H43A C43 H43B . . 109.5
C42 C43 H43C . . 109.5
H43A C43 H43C . . 109.5
H43B C43 H43C . . 109.5
O5 C51 C52 . . 111.4(6)
O5 C51 H51A . . 109.3
C52 C51 H51A . . 109.3
O5 C51 H51B . . 109.3
C52 C51 H51B . . 109.3
H51A C51 H51B . . 108.0
C53 C52 C51 . . 112.7(7)
C53 C52 H52A . . 109.0
C51 C52 H52A . . 109.0
C53 C52 H52B . . 109.0
C51 C52 H52B . . 109.0
H52A C52 H52B . . 107.8
C52 C53 H53A . . 109.5
C52 C53 H53B . . 109.5
H53A C53 H53B . . 109.5
C52 C53 H53C . . 109.5
H53A C53 H53C . . 109.5
H53B C53 H53C . . 109.5
C62B C61 C62A . . 84.4(17)
C62B C61 O6 . . 127.9(16)
C62A C61 O6 . . 114.3(11)
O7 C71 C72B . . 107.2(12)
O7 C71 C72A . . 110.0(7)
O7 C71 H71A . . 109.7
O7 C71 H71B . . 109.7
C72A C71 H71B . . 109.7
H71A C71 H71B . . 108.2
N1 C1A H1A1 . . 109.5
N1 C1A H1A2 . . 109.5
N1 C1A H1A3 . . 109.5
C12* C11A O1 . . 105.6(17)
C14A C12* C11A . . 114.3(19)
C11A C12* C13A . . 99.1(16)
C23A C21A C22A . . 138(3)
C23A C21A O2 . . 113(3)
C22A C21A O2 . . 108(3)
C61 C62A C63A . . 112.4(13)
C61 C62A H62A . . 109.1
C63A C62A H62A . . 109.1
C61 C62A H62B . . 109.1
C63A C62A H62B . . 109.1
H62A C62A H62B . . 107.8
N1 C72A C71 . . 106.8(7)
N1 C72A H72A . . 110.4
C71 C72A H72A . . 110.4
N1 C72A H72B . . 110.4
C71 C72A H72B . . 110.4
H72A C72A H72B . . 108.6
O8 C81A C82A . . 109.1(8)
C81A C82A N1 . . 110.3(8)
C81A C82A H82A . . 109.6
N1 C82A H82A . . 109.6
C81A C82A H82B . . 109.6
N1 C82A H82B . . 109.6
H82A C82A H82B . . 108.1
N1 C1B H1B1 . . 109.5
N1 C1B H1B2 . . 109.5
H1B1 C1B H1B2 . . 109.5
N1 C1B H1B3 . . 109.5
H1B1 C1B H1B3 . . 109.5
H1B2 C1B H1B3 . . 109.5
C22B C21B O2 . . 116(3)
C21B C22B C23B . . 100(4)
C33A C34B H34A . . 109.5
C33A C34B H34B . . 109.5
H34A C34B H34B . . 109.5
C33A C34B H34C . . 109.5
H34A C34B H34C . . 109.5
H34B C34B H34C . . 109.5
C61 C62B C63B . . 103(2)
C61 C62B H62C . . 111.2
C63B C62B H62C . . 111.2
C61 C62B H62D . . 111.2
C63B C62B H62D . . 111.2
H62C C62B H62D . . 109.1
C62B C63B H63D . . 109.5
C62B C63B H63E . . 109.5
H63D C63B H63E . . 109.5
C62B C63B H63F . . 109.5
H63D C63B H63F . . 109.5
H63E C63B H63F . . 109.5
C71 C72B N1 . . 109.6(17)
C71 C72B H72C . . 109.8
N1 C72B H72C . . 109.8
C71 C72B H72D . . 109.8
N1 C72B H72D . . 109.8
H72C C72B H72D . . 108.2
C82B C81B O8 . . 108(2)
C82B C81B H81C . . 110.1
O8 C81B H81C . . 110.1
C82B C81B H81D . . 110.1
O8 C81B H81D . . 110.1
H81C C81B H81D . . 108.4
C81B C82B N1 . . 112(2)
C81B C82B H82C . . 109.3
N1 C82B H82C . . 109.3
C81B C82B H82D . . 109.3
N1 C82B H82D . . 109.3
H82C C82B H82D . . 107.9

loop_
_geom_bond_atom_site_label_1
_geom_bond_atom_site_label_2
_geom_bond_site_symmetry_2
_geom_bond_distance
_geom_bond_publ_flag
Zr1 O6 . 1.940(4) y
Zr1 O5 . 2.124(4) y
Zr1 O4 . 2.174(4) y
Zr1 O7 . 2.201(5) y
Zr1 O8 . 2.203(4) y
Zr1 O8 2_656 2.209(4) y
Zr1 N1 . 2.418(5) y
Ti1 O2 . 1.837(5) y
Ti1 O3 . 1.839(5) y
Ti1 O1 . 1.851(5) y
Ti1 O7 . 2.140(4) y
Ti1 O4 . 2.171(4) y
Ti1 O5 . 2.174(4) y
O1 C11B . 1.388(19) ?
O1 C11A . 1.52(2) ?
O2 C21A . 1.50(3) ?
O2 C21B . 1.54(3) ?
O3 C31 . 1.422(13) ?
O4 C41 . 1.422(7) ?
O5 C51 . 1.425(7) ?
O6 C61 . 1.409(9) ?
O7 C71 . 1.407(9) ?
O8 C81A . 1.488(11) ?
O8 C81B . 1.49(3) ?
O8 Zr1 2_656 2.209(4) ?
N1 C1A . 1.477(10) ?
N1 C72A . 1.492(11) ?
N1 C1B . 1.50(3) ?
N1 C72B . 1.50(3) ?
N1 C82A . 1.513(11) ?
N1 C82B . 1.56(3) ?
C31 C32A . 1.47(2) ?
C31 C33A . 1.58(2) ?
C32A H32A . 0.9800 ?
C32A H32B . 0.9800 ?
C32A H32C . 0.9800 ?
C33A C34B . 1.17(4) ?
C41 C42 . 1.527(10) ?
C41 H41A . 0.9900 ?
C41 H41B . 0.9900 ?
C42 C43 . 1.542(10) ?
C42 H42A . 0.9900 ?
C42 H42B . 0.9900 ?
C43 H43A . 0.9800 ?
C43 H43B . 0.9800 ?
C43 H43C . 0.9800 ?
C51 C52 . 1.524(9) ?
C51 H51A . 0.9900 ?
C51 H51B . 0.9900 ?
C52 C53 . 1.503(10) ?
C52 H52A . 0.9900 ?
C52 H52B . 0.9900 ?
C53 H53A . 0.9800 ?
C53 H53B . 0.9800 ?
C53 H53C . 0.9800 ?
C61 C62B . 1.35(2) ?
C61 C62A . 1.404(16) ?
C71 C72B . 1.46(3) ?
C71 C72A . 1.524(12) ?
C71 H71A . 0.9900 ?
C71 H71B . 0.9900 ?
C1A H1A1 . 0.9800 ?
C1A H1A2 . 0.9800 ?
C1A H1A3 . 0.9800 ?
C11A C12* . 1.40(3) ?
C12* C14A . 1.28(2) ?
C12* C13A . 1.44(2) ?
C13A C14A . 1.22(2) ?
C21A C23A . 1.40(3) ?
C21A C22A . 1.42(3) ?
C62A C63A . 1.602(19) ?
C62A H62A . 0.9900 ?
C62A H62B . 0.9900 ?
C63A H63A . 0.9800 ?
C63A H63B . 0.9800 ?
C63A H63C . 0.9800 ?
C72A H72A . 0.9900 ?
C72A H72B . 0.9900 ?
C81A C82A . 1.497(14) ?
C82A H82A . 0.9900 ?
C82A H82B . 0.9900 ?
C1B H1B1 . 0.9800 ?
C1B H1B2 . 0.9800 ?
C1B H1B3 . 0.9800 ?
C21B C22B . 1.60(5) ?
C22B C23B . 1.61(5) ?
C34B H34A . 0.9800 ?
C34B H34B . 0.9800 ?
C34B H34C . 0.9800 ?
C62B C63B . 1.67(3) ?
C62B H62C . 0.9900 ?
C62B H62D . 0.9900 ?
C63B H63D . 0.9800 ?
C63B H63E . 0.9800 ?
C63B H63F . 0.9800 ?
C72B H72C . 0.9900 ?
C72B H72D . 0.9900 ?
C81B C82B . 1.47(4) ?
C81B H81C . 0.9900 ?
C81B H81D . 0.9900 ?
C82B H82C . 0.9900 ?
C82B H82D . 0.9900 ?

loop_
_geom_torsion_atom_site_label_1
_geom_torsion_atom_site_label_2
_geom_torsion_atom_site_label_3
_geom_torsion_atom_site_label_4
_geom_torsion_site_symmetry_1
_geom_torsion_site_symmetry_4
_geom_torsion
O2 Ti1 O1 C11B . . 84.7(16)
O3 Ti1 O1 C11B . . -16.1(16)
O7 Ti1 O1 C11B . . -179.5(15)
O4 Ti1 O1 C11B . . -155.6(15)
O5 Ti1 O1 C11B . . -105.9(15)
O2 Ti1 O1 C11A . . 40.4(14)
O3 Ti1 O1 C11A . . -60.5(14)
O7 Ti1 O1 C11A . . 136.1(14)
O4 Ti1 O1 C11A . . 160.1(14)
O5 Ti1 O1 C11A . . -150.2(14)
O3 Ti1 O2 C21A . . 129(4)
O1 Ti1 O2 C21A . . 26(4)
O7 Ti1 O2 C21A . . -64(4)
O4 Ti1 O2 C21A . . -135(4)
O5 Ti1 O2 C21A . . -113(4)
O3 Ti1 O2 C21B . . 155(3)
O1 Ti1 O2 C21B . . 53(3)
O7 Ti1 O2 C21B . . -38(3)
O4 Ti1 O2 C21B . . -109(3)
O5 Ti1 O2 C21B . . -87(3)
O2 Ti1 O3 C31 . . 9.5(13)
O1 Ti1 O3 C31 . . 110.2(13)
O7 Ti1 O3 C31 . . -128.8(13)
O4 Ti1 O3 C31 . . -83.6(13)
O5 Ti1 O3 C31 . . -156.1(13)
O2 Ti1 O4 C41 . . 4.3(5)
O3 Ti1 O4 C41 . . 103.4(5)
O1 Ti1 O4 C41 . . -116.5(7)
O7 Ti1 O4 C41 . . -91.1(5)
O5 Ti1 O4 C41 . . -169.3(5)
O2 Ti1 O4 Zr1 . . 137.2(2)
O3 Ti1 O4 Zr1 . . -123.7(2)
O1 Ti1 O4 Zr1 . . 16.4(7)
O7 Ti1 O4 Zr1 . . 41.84(16)
O5 Ti1 O4 Zr1 . . -36.41(16)
O6 Zr1 O4 C41 . . 3.3(5)
O5 Zr1 O4 C41 . . 168.7(5)
O7 Zr1 O4 C41 . . 90.7(5)
O8 Zr1 O4 C41 . . -111.1(5)
O8 Zr1 O4 C41 2_656 . -95.2(5)
N1 Zr1 O4 C41 . . 101.6(5)
O6 Zr1 O4 Ti1 . . -128.18(18)
O5 Zr1 O4 Ti1 . . 37.21(17)
O7 Zr1 O4 Ti1 . . -40.80(15)
O8 Zr1 O4 Ti1 . . 117.4(3)
O8 Zr1 O4 Ti1 2_656 . 133.27(17)
N1 Zr1 O4 Ti1 . . -29.9(3)
O6 Zr1 O5 C51 . . 167.7(6)
O4 Zr1 O5 C51 . . 110.8(5)
O7 Zr1 O5 C51 . . -175.9(5)
O8 Zr1 O5 C51 . . -36.0(5)
O8 Zr1 O5 C51 2_656 . 30.9(5)
N1 Zr1 O5 C51 . . -106.4(5)
O6 Zr1 O5 Ti1 . . 19.7(7)
O4 Zr1 O5 Ti1 . . -37.21(17)
O7 Zr1 O5 Ti1 . . 36.05(17)
O8 Zr1 O5 Ti1 . . 176.02(15)
O8 Zr1 O5 Ti1 2_656 . -117.15(16)
N1 Zr1 O5 Ti1 . . 105.54(19)
O2 Ti1 O5 C51 . . -135.9(9)
O3 Ti1 O5 C51 . . -16.4(5)
O1 Ti1 O5 C51 . . 84.5(5)
O7 Ti1 O5 C51 . . 172.8(5)
O4 Ti1 O5 C51 . . -112.5(5)
O2 Ti1 O5 Zr1 . . 14.2(9)
O3 Ti1 O5 Zr1 . . 133.7(2)
O1 Ti1 O5 Zr1 . . -125.5(2)
O7 Ti1 O5 Zr1 . . -37.20(17)
O4 Ti1 O5 Zr1 . . 37.50(17)
O5 Zr1 O6 C61 . . -10.2(17)
O4 Zr1 O6 C61 . . 43.8(14)
O7 Zr1 O6 C61 . . -25.9(14)
O8 Zr1 O6 C61 . . -166.6(14)
O8 Zr1 O6 C61 2_656 . 126.0(14)
N1 Zr1 O6 C61 . . -95.7(14)
O2 Ti1 O7 C71 . . 90.9(6)
O3 Ti1 O7 C71 . . -130.3(8)
O1 Ti1 O7 C71 . . -7.7(6)
O4 Ti1 O7 C71 . . -178.7(6)
O5 Ti1 O7 C71 . . -101.8(6)
O2 Ti1 O7 Zr1 . . -131.6(2)
O3 Ti1 O7 Zr1 . . 7.1(7)
O1 Ti1 O7 Zr1 . . 129.8(2)
O4 Ti1 O7 Zr1 . . -41.22(15)
O5 Ti1 O7 Zr1 . . 35.62(16)
O6 Zr1 O7 C71 . . -82.1(5)
O5 Zr1 O7 C71 . . 102.8(5)
O4 Zr1 O7 C71 . . -179.1(5)
O8 Zr1 O7 C71 . . 19.6(6)
O8 Zr1 O7 C71 2_656 . 169.0(5)
N1 Zr1 O7 C71 . . 8.5(5)
O6 Zr1 O7 Ti1 . . 138.52(19)
O5 Zr1 O7 Ti1 . . -36.65(16)
O4 Zr1 O7 Ti1 . . 41.52(16)
O8 Zr1 O7 Ti1 . . -119.9(2)
O8 Zr1 O7 Ti1 2_656 . 29.5(4)
N1 Zr1 O7 Ti1 . . -130.9(2)
O6 Zr1 O8 C81A . . 68.7(6)
O5 Zr1 O8 C81A . . -104.4(6)
O4 Zr1 O8 C81A . . -177.2(5)
O7 Zr1 O8 C81A . . -30.2(6)
O8 Zr1 O8 C81A 2_656 . 165.7(6)
N1 Zr1 O8 C81A . . -19.2(6)
O6 Zr1 O8 C81B . . 105.7(14)
O5 Zr1 O8 C81B . . -67.4(14)
O4 Zr1 O8 C81B . . -140.2(14)
O7 Zr1 O8 C81B . . 6.8(14)
O8 Zr1 O8 C81B 2_656 . -157.3(14)
N1 Zr1 O8 C81B . . 17.8(14)
O6 Zr1 O8 Zr1 . 2_656 -97.0(2)
O5 Zr1 O8 Zr1 . 2_656 90.0(2)
O4 Zr1 O8 Zr1 . 2_656 17.2(4)
O7 Zr1 O8 Zr1 . 2_656 164.16(18)
N1 Zr1 O8 Zr1 . 2_656 175.1(2)
O6 Zr1 N1 C1A . . -179.9(7)
O5 Zr1 N1 C1A . . 17.4(6)
O4 Zr1 N1 C1A . . 79.6(7)
O7 Zr1 N1 C1A . . 90.4(6)
O8 Zr1 N1 C1A . . -82.1(6)
O8 Zr1 N1 C1A 2_656 . -75.5(7)
O6 Zr1 N1 C72A . . 57.7(5)
O5 Zr1 N1 C72A . . -105.0(5)
O4 Zr1 N1 C72A . . -42.8(6)
O7 Zr1 N1 C72A . . -32.0(5)
O8 Zr1 N1 C72A . . 155.5(5)
O8 Zr1 N1 C72A 2_656 . 162.1(5)
O6 Zr1 N1 C1B . . -20.7(13)
O5 Zr1 N1 C1B . . 176.7(13)
O4 Zr1 N1 C1B . . -121.2(13)
O7 Zr1 N1 C1B . . -110.3(13)
O8 Zr1 N1 C1B . . 77.2(13)
O8 Zr1 N1 C1B 2_656 . 83.8(13)
O6 Zr1 N1 C72B . . 108.8(12)
O5 Zr1 N1 C72B . . -53.8(12)
O4 Zr1 N1 C72B . . 8.3(12)
O7 Zr1 N1 C72B . . 19.2(12)
O8 Zr1 N1 C72B . . -153.3(12)
O8 Zr1 N1 C72B 2_656 . -146.7(11)
O6 Zr1 N1 C82A . . -60.4(5)
O5 Zr1 N1 C82A . . 136.9(5)
O4 Zr1 N1 C82A . . -160.9(5)
O7 Zr1 N1 C82A . . -150.0(5)
O8 Zr1 N1 C82A . . 37.4(5)
O8 Zr1 N1 C82A 2_656 . 44.0(6)
O6 Zr1 N1 C82B . . -132.0(12)
O5 Zr1 N1 C82B . . 65.4(12)
O4 Zr1 N1 C82B . . 127.6(12)
O7 Zr1 N1 C82B . . 138.4(12)
O8 Zr1 N1 C82B . . -34.1(12)
O8 Zr1 N1 C82B 2_656 . -27.5(12)
Ti1 O3 C31 C32A . . 127.2(14)
Ti1 O3 C31 C33A . . -116.7(13)
O3 C31 C33A C34B . . -75(3)
C32A C31 C33A C34B . . 41(3)
Ti1 O4 C41 C42 . . -81.1(7)
Zr1 O4 C41 C42 . . 159.9(5)
O4 C41 C42 C43 . . -179.6(7)
Zr1 O5 C51 C52 . . 150.1(5)
Ti1 O5 C51 C52 . . -70.7(7)
O5 C51 C52 C53 . . 179.6(6)
Zr1 O6 C61 C62B . . 28(3)
Zr1 O6 C61 C62A . . 130.9(15)
Ti1 O7 C71 C72B . . 91.0(13)
Zr1 O7 C71 C72B . . -34.9(13)
Ti1 O7 C71 C72A . . 142.5(6)
Zr1 O7 C71 C72A . . 16.5(9)
C11B O1 C11A C12* . . 62(2)
Ti1 O1 C11A C12* . . -179.4(10)
O1 C11A C12* C14A . . -43(2)
O1 C11A C12* C13A . . -96.7(18)
C11A C12* C13A C14A . . 113.6(19)
C11A C12* C14A C13A . . -82.9(19)
C21B O2 C21A C23A . . -134(7)
Ti1 O2 C21A C23A . . -98(5)
C21B O2 C21A C22A . . 38(4)
Ti1 O2 C21A C22A . . 75(5)
C62B C61 C62A C63A . . -47.7(19)
O6 C61 C62A C63A . . -177.0(12)
C1A N1 C72A C71 . . -73.1(9)
C1B N1 C72A C71 . . 158.6(13)
C72B N1 C72A C71 . . -49.3(14)
C82A N1 C72A C71 . . 163.5(7)
C82B N1 C72A C71 . . -113(2)
Zr1 N1 C72A C71 . . 50.2(8)
O7 C71 C72A N1 . . -44.4(9)
C72B C71 C72A N1 . . 51.3(15)
C81B O8 C81A C82A . . -108(3)
Zr1 O8 C81A C82A . . -4.1(10)
Zr1 O8 C81A C82A 2_656 . 160.0(6)
O8 C81A C82A N1 . . 40.3(10)
C1A N1 C82A C81A . . 67.0(10)
C72A N1 C82A C81A . . -169.4(8)
C1B N1 C82A C81A . . -162(2)
C72B N1 C82A C81A . . 144(2)
C82B N1 C82A C81A . . 46.4(13)
Zr1 N1 C82A C81A . . -53.9(8)
C21A O2 C21B C22B . . -10(3)
Ti1 O2 C21B C22B . . -175(3)
O2 C21B C22B C23B . . 13(5)
C62A C61 C62B C63B . . 51(2)
O6 C61 C62B C63B . . 167.4(16)
O7 C71 C72B N1 . . 50.1(19)
C72A C71 C72B N1 . . -51.8(13)
C1A N1 C72B C71 . . -151(2)
C72A N1 C72B C71 . . 53.6(14)
C1B N1 C72B C71 . . 83(2)
C82A N1 C72B C71 . . 117.4(19)
C82B N1 C72B C71 . . -158.3(17)
Zr1 N1 C72B C71 . . -43.8(19)
C81A O8 C81B C82B . . 101(3)
Zr1 O8 C81B C82B . . 5(3)
Zr1 O8 C81B C82B 2_656 . -151.0(16)
O8 C81B C82B N1 . . -39(3)
C1A N1 C82B C81B . . 159(3)
C72A N1 C82B C81B . . -145.7(18)
C1B N1 C82B C81B . . -66(2)
C72B N1 C82B C81B . . 168(2)
C82A N1 C82B C81B . . -48.6(19)
Zr1 N1 C82B C81B . . 51(2)
